data_7712642
loop_
_publ_author_name
'Karmakar, Himadri'
'Kumar, Ravi'
'Sharma, Jyoti'
'Bag, Jayanta'
'Pal, Kuntal'
'Panda, Tarun K.'
'Chandrasekhar, Vadapalli'

_publ_section_title
;
 N^N <i>vs.</i> N^E (E = S or Se) coordination behavior of
 imino-phosphanamidinate chalcogenide ligands towards aluminum alkyls:
 efficient hydroboration catalysis of nitriles, alkynes, and alkenes.
;
_journal_name_full 'Dalton transactions (Cambridge, England : 2003)'
_journal_paper_doi 10.1039/d3dt00038a
_journal_year 2023
_chemical_formula_moiety 'C41 H52 Al N4 P S'
_chemical_formula_sum 'C41 H52 Al N4 P S'
_chemical_formula_weight 690.87
_space_group_crystal_system monoclinic
_space_group_IT_number 14
_space_group_name_Hall '-P 2ybc'
_space_group_name_H-M_alt 'P 1 21/c 1'
_atom_sites_solution_hydrogens geom
_atom_sites_solution_primary iterative
_audit_creation_date 2023-02-17
_audit_creation_method
;
Olex2 1.3
(compiled 2020.11.12 svn.r5f609507 for OlexSys, GUI svn.r6408)
;
_audit_update_record
;
2023-02-17 deposited with the CCDC.	2023-02-20 downloaded from the CCDC.
;
_cell_angle_alpha 90
_cell_angle_beta 94.2650(10)
_cell_angle_gamma 90
_cell_formula_units_Z 4
_cell_length_a 13.8759(6)
_cell_length_b 11.9000(5)
_cell_length_c 27.3412(10)
_cell_measurement_reflns_used 75644
_cell_measurement_temperature 273.15
_cell_measurement_theta_max 25.169
_cell_measurement_theta_min 2.018
_cell_volume 4502.2(3)
_computing_molecular_graphics 'Olex2 1.3 (Dolomanov et al., 2009)'
_computing_publication_material 'Olex2 1.3 (Dolomanov et al., 2009)'
_computing_structure_refinement 'XL  (Sheldrick, 2008)'
_computing_structure_solution 'olex2.solve 1.3 (Bourhis et al., 2015)'
_diffrn_ambient_temperature 273.15
_diffrn_measured_fraction_theta_full 0.986
_diffrn_measured_fraction_theta_max 0.986
_diffrn_measurement_device_type 'Enhance (Mo) X-ray Source'
_diffrn_radiation_type MoK\a
_diffrn_radiation_wavelength 0.71073
_diffrn_reflns_av_R_equivalents 0.0974
_diffrn_reflns_av_unetI/netI 0.0778
_diffrn_reflns_Laue_measured_fraction_full 0.986
_diffrn_reflns_Laue_measured_fraction_max 0.986
_diffrn_reflns_limit_h_max 16
_diffrn_reflns_limit_h_min -15
_diffrn_reflns_limit_k_max 12
_diffrn_reflns_limit_k_min -14
_diffrn_reflns_limit_l_max 32
_diffrn_reflns_limit_l_min -32
_diffrn_reflns_number 39617
_diffrn_reflns_point_group_measured_fraction_full 0.986
_diffrn_reflns_point_group_measured_fraction_max 0.986
_diffrn_reflns_theta_full 25.169
_diffrn_reflns_theta_max 25.169
_diffrn_reflns_theta_min 2.018
_diffrn_source 'fine-focus sealed X-ray tube'
_exptl_absorpt_coefficient_mu 0.156
_exptl_absorpt_correction_T_max 1.00000
_exptl_absorpt_correction_T_min 0.84762
_exptl_absorpt_correction_type multi-scan
_exptl_absorpt_process_details
;
SADABS-2016/2 (Bruker,2016/2) was used for absorption correction.
;
_exptl_crystal_colour colorless
_exptl_crystal_density_diffrn 1.019
_exptl_crystal_description block
_exptl_crystal_F_000 1480
_exptl_crystal_size_max 0.20
_exptl_crystal_size_mid 0.15
_exptl_crystal_size_min 0.08
_refine_diff_density_max 0.231
_refine_diff_density_min -0.408
_refine_diff_density_rms 0.048
_refine_ls_extinction_coef 0.0019(5)
_refine_ls_extinction_expression Fc^*^=kFc[1+0.001xFc^2^\l^3^/sin(2\q)]^-1/4^
_refine_ls_extinction_method 'SHELXL-2016/6 (Sheldrick 2016)'
_refine_ls_goodness_of_fit_ref 1.014
_refine_ls_hydrogen_treatment constr
_refine_ls_matrix_type full
_refine_ls_number_parameters 446
_refine_ls_number_reflns 7971
_refine_ls_number_restraints 0
_refine_ls_restrained_S_all 1.014
_refine_ls_R_factor_all 0.1091
_refine_ls_R_factor_gt 0.0599
_refine_ls_shift/su_max 0.000
_refine_ls_shift/su_mean 0.000
_refine_ls_structure_factor_coef Fsqd
_refine_ls_weighting_details 'w=1/[\s^2^(Fo^2^)+(0.0881P)^2^] where P=(Fo^2^+2Fc^2^)/3'
_refine_ls_weighting_scheme calc
_refine_ls_wR_factor_gt 0.1526
_refine_ls_wR_factor_ref 0.1739
_reflns_Friedel_coverage 0.000
_reflns_number_gt 4626
_reflns_number_total 7971
_reflns_threshold_expression 'I > 2\s(I)'
_cod_data_source_file d3dt00038a2.cif
_cod_data_source_block 6a
_cod_database_code 7712642
_shelx_shelxl_version_number 2016/6
_shelx_space_group_comment
;
The symmetry employed for this shelxl refinement is uniquely defined
by the following loop, which should always be used as a source of
symmetry information in preference to the above space-group names.
They are only intended as comments.
;
_olex2_refinement_description
;
1. Fixed Uiso
 At 1.2 times of:
  All C(H) groups
 At 1.5 times of:
  All C(H,H,H) groups
2.a Ternary CH refined with riding coordinates:
 C21(H21), C24(H24)
2.b Aromatic/amide H refined with riding coordinates:
 C2(H2), C3(H3), C8(H8), C10(H10), C17(H17), C18(H18), C19(H19), C29(H29),
 C31(H31), C37(H37), C38(H38), C39(H39), C40(H40), C41(H41)
2.c Idealised Me refined as rotating group:
 C4(H4A,H4B,H4C), C5(H5A,H5B,H5C), C12(H12A,H12B,H12C), C13(H13A,H13B,H13C),
 C14(H14A,H14B,H14C), C22(H22A,H22B,H22C), C23(H23A,H23B,H23C), C25(H25A,H25B,
 H25C), C26(H26A,H26B,H26C), C33(H33A,H33B,H33C), C34(H34A,H34B,H34C), C35(H35A,
 H35B,H35C)
;
_smtbx_masks_special_details
;
A solvent mask was calculated and 176 electrons were 
found in a volume of 940\%A^3^ in 1 void per unit cell. 
This is consistent with the presence of 
1[Tetrahydrofuran] per Unit Cell 
which account for 0 electrons 
per unit cell.
;
_smtbx_masks_void_probe_radius 1.2
_smtbx_masks_void_truncation_radius 1.2
_olex2_submission_special_instructions 'No special instructions were received'

loop_
_space_group_symop_operation_xyz
'x, y, z'
'-x, y+1/2, -z+1/2'
'-x, -y, -z'
'x, -y-1/2, z-1/2'

loop_
_atom_site_label
_atom_site_type_symbol
_atom_site_fract_x
_atom_site_fract_y
_atom_site_fract_z
_atom_site_U_iso_or_equiv
_atom_site_adp_type
_atom_site_occupancy
_atom_site_site_symmetry_order
_atom_site_calc_flag
_atom_site_refinement_flags_posn
_atom_site_refinement_flags_adp
_atom_site_refinement_flags_occupancy
_atom_site_disorder_assembly
_atom_site_disorder_group
S1 S 0.24694(6) 0.46717(7) 0.03282(3) 0.0514(3) Uani 1 1 d . . . . .
P1 P 0.28645(6) 0.54037(6) 0.09432(3) 0.0386(2) Uani 1 1 d . . . . .
Al1 Al 0.20849(8) 0.58898(9) 0.17941(4) 0.0573(3) Uani 1 1 d . . . . .
N1 N 0.27173(17) 0.47581(18) 0.14632(8) 0.0389(6) Uani 1 1 d . . . . .
N2 N 0.21855(17) 0.64980(19) 0.11086(9) 0.0412(6) Uani 1 1 d . . . . .
N3 N 0.08645(18) 0.7711(2) 0.08897(10) 0.0529(7) Uani 1 1 d . . . . .
N4 N 0.20336(19) 0.7798(2) 0.04073(10) 0.0524(7) Uani 1 1 d . . . . .
C1 C 0.1746(2) 0.7271(2) 0.08167(11) 0.0430(8) Uani 1 1 d . . . . .
C2 C 0.0609(3) 0.8515(3) 0.05357(14) 0.0725(12) Uani 1 1 d . . . . .
H2 H 0.004392 0.893823 0.051021 0.087 Uiso 1 1 calc R U . . .
C3 C 0.1323(3) 0.8566(3) 0.02415(15) 0.0726(11) Uani 1 1 d . . . . .
H3 H 0.134705 0.903318 -0.002991 0.087 Uiso 1 1 calc R U . . .
C4 C 0.0991(3) 0.5288(4) 0.21150(15) 0.0900(14) Uani 1 1 d . . . . .
H4A H 0.049783 0.505523 0.187133 0.135 Uiso 1 1 calc R U . . .
H4B H 0.073782 0.585796 0.231849 0.135 Uiso 1 1 calc R U . . .
H4C H 0.119803 0.465527 0.231353 0.135 Uiso 1 1 calc R U . . .
C5 C 0.2809(3) 0.6914(4) 0.22533(14) 0.0858(13) Uani 1 1 d . . . . .
H5A H 0.334584 0.652017 0.241554 0.129 Uiso 1 1 calc R U . . .
H5B H 0.239152 0.718077 0.249272 0.129 Uiso 1 1 calc R U . . .
H5C H 0.304365 0.754077 0.207543 0.129 Uiso 1 1 calc R U . . .
C6 C 0.0191(2) 0.7330(3) 0.12333(12) 0.0490(8) Uani 1 1 d . . . . .
C7 C 0.0109(3) 0.7956(3) 0.16569(14) 0.0627(10) Uani 1 1 d . . . . .
C8 C -0.0621(3) 0.7613(4) 0.19514(14) 0.0800(13) Uani 1 1 d . . . . .
H8 H -0.070136 0.800498 0.223982 0.096 Uiso 1 1 calc R U . . .
C9 C -0.1221(3) 0.6727(4) 0.18328(15) 0.0758(12) Uani 1 1 d . . . . .
C10 C -0.1103(3) 0.6155(3) 0.14120(14) 0.0691(11) Uani 1 1 d . . . . .
H10 H -0.150718 0.554763 0.133241 0.083 Uiso 1 1 calc R U . . .
C11 C -0.0401(2) 0.6441(3) 0.10940(12) 0.0554(9) Uani 1 1 d . . . . .
C12 C -0.0295(3) 0.5776(4) 0.06288(13) 0.0804(12) Uani 1 1 d . . . . .
H12A H 0.001010 0.623579 0.039658 0.121 Uiso 1 1 calc R U . . .
H12B H -0.092199 0.554942 0.049172 0.121 Uiso 1 1 calc R U . . .
H12C H 0.009363 0.512240 0.070328 0.121 Uiso 1 1 calc R U . . .
C13 C -0.1985(3) 0.6398(5) 0.21752(17) 0.129(2) Uani 1 1 d . . . . .
H13A H -0.206388 0.699372 0.240553 0.194 Uiso 1 1 calc R U . . .
H13B H -0.178729 0.572555 0.234888 0.194 Uiso 1 1 calc R U . . .
H13C H -0.258705 0.626636 0.198775 0.194 Uiso 1 1 calc R U . . .
C14 C 0.0757(3) 0.8936(4) 0.17866(17) 0.1007(15) Uani 1 1 d . . . . .
H14A H 0.141946 0.869597 0.180141 0.151 Uiso 1 1 calc R U . . .
H14B H 0.061323 0.923015 0.209993 0.151 Uiso 1 1 calc R U . . .
H14C H 0.065471 0.951035 0.154163 0.151 Uiso 1 1 calc R U . . .
C15 C 0.2971(2) 0.3607(2) 0.15650(10) 0.0438(8) Uani 1 1 d . . . . .
C16 C 0.2341(2) 0.2723(3) 0.14062(11) 0.0513(8) Uani 1 1 d . . . . .
C17 C 0.2621(3) 0.1625(3) 0.15155(13) 0.0647(10) Uani 1 1 d . . . . .
H17 H 0.221937 0.103878 0.140374 0.078 Uiso 1 1 calc R U . . .
C18 C 0.3455(3) 0.1382(3) 0.17781(14) 0.0719(11) Uani 1 1 d . . . . .
H18 H 0.362701 0.063818 0.184254 0.086 Uiso 1 1 calc R U . . .
C19 C 0.4044(3) 0.2235(3) 0.19488(13) 0.0648(10) Uani 1 1 d . . . . .
H19 H 0.460967 0.206083 0.213731 0.078 Uiso 1 1 calc R U . . .
C20 C 0.3827(2) 0.3351(3) 0.18504(11) 0.0498(8) Uani 1 1 d . . . . .
C21 C 0.4478(3) 0.4255(3) 0.20754(12) 0.0606(10) Uani 1 1 d . . . . .
H21 H 0.423056 0.498054 0.195137 0.073 Uiso 1 1 calc R U . . .
C22 C 0.4439(4) 0.4260(4) 0.26315(14) 0.1031(16) Uani 1 1 d . . . . .
H22A H 0.377873 0.430611 0.271188 0.155 Uiso 1 1 calc R U . . .
H22B H 0.479089 0.489666 0.276698 0.155 Uiso 1 1 calc R U . . .
H22C H 0.472425 0.358157 0.276557 0.155 Uiso 1 1 calc R U . . .
C23 C 0.5515(3) 0.4139(4) 0.19320(18) 0.1020(16) Uani 1 1 d . . . . .
H23A H 0.576687 0.341940 0.203672 0.153 Uiso 1 1 calc R U . . .
H23B H 0.590591 0.472275 0.208677 0.153 Uiso 1 1 calc R U . . .
H23C H 0.552596 0.420071 0.158237 0.153 Uiso 1 1 calc R U . . .
C24 C 0.1352(3) 0.2916(3) 0.11402(14) 0.0678(10) Uani 1 1 d . . . . .
H24 H 0.129020 0.371751 0.106221 0.081 Uiso 1 1 calc R U . . .
C25 C 0.1202(4) 0.2260(4) 0.06666(17) 0.1134(18) Uani 1 1 d . . . . .
H25A H 0.168727 0.246902 0.045108 0.170 Uiso 1 1 calc R U . . .
H25B H 0.057363 0.242393 0.051253 0.170 Uiso 1 1 calc R U . . .
H25C H 0.125022 0.147000 0.073586 0.170 Uiso 1 1 calc R U . . .
C26 C 0.0556(3) 0.2601(4) 0.14818(18) 0.1043(16) Uani 1 1 d . . . . .
H26A H 0.057915 0.180861 0.154632 0.156 Uiso 1 1 calc R U . . .
H26B H -0.006515 0.279458 0.132637 0.156 Uiso 1 1 calc R U . . .
H26C H 0.065902 0.300603 0.178494 0.156 Uiso 1 1 calc R U . . .
C27 C 0.2957(2) 0.7791(2) 0.02033(11) 0.0458(8) Uani 1 1 d . . . . .
C28 C 0.3043(2) 0.7297(3) -0.02539(12) 0.0511(8) Uani 1 1 d . . . . .
C29 C 0.3935(3) 0.7374(3) -0.04497(13) 0.0599(10) Uani 1 1 d . . . . .
H29 H 0.401228 0.703984 -0.075181 0.072 Uiso 1 1 calc R U . . .
C30 C 0.4706(3) 0.7920(3) -0.02172(14) 0.0603(10) Uani 1 1 d . . . . .
C31 C 0.4569(3) 0.8448(3) 0.02249(13) 0.0600(9) Uani 1 1 d . . . . .
H31 H 0.507881 0.884641 0.038217 0.072 Uiso 1 1 calc R U . . .
C32 C 0.3696(2) 0.8401(3) 0.04394(12) 0.0494(8) Uani 1 1 d . . . . .
C33 C 0.3568(3) 0.9041(3) 0.09092(13) 0.0748(11) Uani 1 1 d . . . . .
H33A H 0.312665 0.965248 0.084256 0.112 Uiso 1 1 calc R U . . .
H33B H 0.418194 0.933101 0.103709 0.112 Uiso 1 1 calc R U . . .
H33C H 0.331609 0.854579 0.114560 0.112 Uiso 1 1 calc R U . . .
C34 C 0.2206(3) 0.6749(3) -0.05400(13) 0.0777(12) Uani 1 1 d . . . . .
H34A H 0.176944 0.644698 -0.031754 0.117 Uiso 1 1 calc R U . . .
H34B H 0.243904 0.615381 -0.073682 0.117 Uiso 1 1 calc R U . . .
H34C H 0.187499 0.729610 -0.074866 0.117 Uiso 1 1 calc R U . . .
C35 C 0.5671(3) 0.7971(4) -0.04380(17) 0.0956(14) Uani 1 1 d . . . . .
H35A H 0.600586 0.864226 -0.032967 0.143 Uiso 1 1 calc R U . . .
H35B H 0.557017 0.797718 -0.078922 0.143 Uiso 1 1 calc R U . . .
H35C H 0.604906 0.732596 -0.033562 0.143 Uiso 1 1 calc R U . . .
C36 C 0.4117(2) 0.5856(2) 0.09515(10) 0.0394(7) Uani 1 1 d . . . . .
C37 C 0.4506(2) 0.6589(3) 0.13103(12) 0.0513(8) Uani 1 1 d . . . . .
H37 H 0.410690 0.689242 0.153507 0.062 Uiso 1 1 calc R U . . .
C38 C 0.5467(3) 0.6874(3) 0.13389(13) 0.0617(10) Uani 1 1 d . . . . .
H38 H 0.571251 0.736935 0.158014 0.074 Uiso 1 1 calc R U . . .
C39 C 0.6067(3) 0.6427(3) 0.10100(13) 0.0635(10) Uani 1 1 d . . . . .
H39 H 0.671615 0.662676 0.102703 0.076 Uiso 1 1 calc R U . . .
C40 C 0.5711(2) 0.5694(3) 0.06606(12) 0.0585(9) Uani 1 1 d . . . . .
H40 H 0.611959 0.537968 0.044302 0.070 Uiso 1 1 calc R U . . .
C41 C 0.4738(2) 0.5414(3) 0.06293(11) 0.0487(8) Uani 1 1 d . . . . .
H41 H 0.449878 0.491965 0.038637 0.058 Uiso 1 1 calc R U . . .

loop_
_atom_site_aniso_label
_atom_site_aniso_U_11
_atom_site_aniso_U_22
_atom_site_aniso_U_33
_atom_site_aniso_U_23
_atom_site_aniso_U_13
_atom_site_aniso_U_12
S1 0.0547(6) 0.0549(5) 0.0444(5) -0.0063(4) 0.0032(4) -0.0055(4)
P1 0.0391(5) 0.0367(4) 0.0404(4) 0.0017(4) 0.0067(3) -0.0014(4)
Al1 0.0633(7) 0.0579(7) 0.0522(6) 0.0038(5) 0.0133(5) 0.0027(5)
N1 0.0417(14) 0.0342(14) 0.0408(14) 0.0031(11) 0.0037(11) -0.0009(11)
N2 0.0395(15) 0.0383(14) 0.0470(14) 0.0021(12) 0.0103(12) 0.0001(12)
N3 0.0430(16) 0.0503(17) 0.0673(18) 0.0115(14) 0.0166(14) 0.0082(13)
N4 0.0501(17) 0.0468(16) 0.0618(17) 0.0137(14) 0.0147(14) 0.0058(14)
C1 0.0401(19) 0.0361(17) 0.0538(19) 0.0018(15) 0.0110(15) 0.0011(15)
C2 0.054(2) 0.068(2) 0.099(3) 0.037(2) 0.023(2) 0.023(2)
C3 0.059(2) 0.069(2) 0.092(3) 0.041(2) 0.022(2) 0.016(2)
C4 0.088(3) 0.097(3) 0.088(3) 0.032(3) 0.035(2) 0.016(3)
C5 0.102(3) 0.086(3) 0.070(3) -0.024(2) 0.010(2) 0.009(3)
C6 0.0385(19) 0.048(2) 0.062(2) 0.0087(17) 0.0147(16) 0.0053(16)
C7 0.057(2) 0.059(2) 0.073(2) -0.003(2) 0.011(2) 0.0140(19)
C8 0.069(3) 0.111(4) 0.062(2) 0.001(2) 0.018(2) 0.033(3)
C9 0.051(2) 0.107(3) 0.071(3) 0.019(3) 0.018(2) 0.000(2)
C10 0.048(2) 0.086(3) 0.074(3) 0.015(2) 0.007(2) -0.014(2)
C11 0.047(2) 0.061(2) 0.058(2) 0.0063(18) 0.0017(17) 0.0011(18)
C12 0.075(3) 0.095(3) 0.071(3) -0.012(2) 0.003(2) -0.013(2)
C13 0.071(3) 0.215(6) 0.106(4) 0.042(4) 0.040(3) -0.005(4)
C14 0.096(3) 0.072(3) 0.136(4) -0.038(3) 0.016(3) 0.001(3)
C15 0.052(2) 0.0417(19) 0.0389(17) 0.0030(14) 0.0090(15) -0.0004(16)
C16 0.059(2) 0.045(2) 0.0499(19) 0.0000(16) 0.0074(17) -0.0052(17)
C17 0.083(3) 0.038(2) 0.073(2) -0.0040(18) 0.005(2) -0.0071(19)
C18 0.092(3) 0.043(2) 0.080(3) 0.007(2) 0.006(2) 0.016(2)
C19 0.067(3) 0.063(3) 0.063(2) 0.010(2) -0.0020(19) 0.015(2)
C20 0.056(2) 0.051(2) 0.0432(18) 0.0066(16) 0.0049(16) 0.0055(17)
C21 0.060(2) 0.063(2) 0.057(2) 0.0166(18) -0.0093(18) -0.0091(18)
C22 0.134(4) 0.113(4) 0.061(3) 0.000(2) -0.004(3) -0.041(3)
C23 0.051(3) 0.113(4) 0.141(4) 0.051(3) -0.002(3) -0.006(2)
C24 0.065(3) 0.059(2) 0.078(3) 0.011(2) -0.008(2) -0.021(2)
C25 0.155(5) 0.082(3) 0.095(3) 0.000(3) -0.045(3) -0.044(3)
C26 0.065(3) 0.104(4) 0.142(4) 0.033(3) -0.004(3) -0.026(3)
C27 0.044(2) 0.0391(18) 0.057(2) 0.0084(16) 0.0178(16) 0.0020(15)
C28 0.056(2) 0.045(2) 0.052(2) 0.0093(16) 0.0068(17) -0.0056(17)
C29 0.078(3) 0.052(2) 0.052(2) 0.0054(17) 0.022(2) 0.008(2)
C30 0.066(3) 0.046(2) 0.073(2) 0.0125(19) 0.026(2) 0.0047(19)
C31 0.059(2) 0.044(2) 0.078(3) 0.0062(19) 0.011(2) -0.0078(17)
C32 0.056(2) 0.0365(18) 0.058(2) 0.0043(16) 0.0147(17) -0.0012(16)
C33 0.086(3) 0.059(2) 0.082(3) -0.012(2) 0.022(2) -0.009(2)
C34 0.092(3) 0.076(3) 0.063(2) 0.013(2) -0.005(2) -0.012(2)
C35 0.074(3) 0.092(3) 0.128(4) 0.012(3) 0.056(3) 0.002(2)
C36 0.0404(18) 0.0361(16) 0.0423(17) 0.0036(14) 0.0064(14) -0.0011(14)
C37 0.047(2) 0.050(2) 0.058(2) -0.0040(17) 0.0144(16) -0.0045(17)
C38 0.058(2) 0.060(2) 0.066(2) -0.0119(19) 0.0017(19) -0.0158(19)
C39 0.043(2) 0.076(3) 0.071(2) 0.005(2) 0.0010(19) -0.0115(19)
C40 0.041(2) 0.077(3) 0.059(2) -0.002(2) 0.0145(17) 0.0053(18)
C41 0.047(2) 0.054(2) 0.0453(18) -0.0036(16) 0.0048(15) -0.0036(16)

loop_
_atom_type_symbol
_atom_type_description
_atom_type_scat_dispersion_real
_atom_type_scat_dispersion_imag
_atom_type_scat_source
C C 0.0033 0.0016 'International Tables Vol C Tables 4.2.6.8 and 6.1.1.4'
H H 0.0000 0.0000 'International Tables Vol C Tables 4.2.6.8 and 6.1.1.4'
Al Al 0.0645 0.0514 'International Tables Vol C Tables 4.2.6.8 and 6.1.1.4'
N N 0.0061 0.0033 'International Tables Vol C Tables 4.2.6.8 and 6.1.1.4'
P P 0.1023 0.0942 'International Tables Vol C Tables 4.2.6.8 and 6.1.1.4'
S S 0.1246 0.1234 'International Tables Vol C Tables 4.2.6.8 and 6.1.1.4'

loop_
_geom_angle_atom_site_label_1
_geom_angle_atom_site_label_2
_geom_angle_atom_site_label_3
_geom_angle
_geom_angle_site_symmetry_1
_geom_angle_site_symmetry_3
_geom_angle_publ_flag
S1 P1 Al1 137.63(5) . . ?
N1 P1 S1 119.73(9) . . ?
N1 P1 Al1 43.17(8) . . ?
N1 P1 N2 91.21(12) . . ?
N1 P1 C36 107.95(13) . . ?
N2 P1 S1 116.86(10) . . ?
N2 P1 Al1 48.45(9) . . ?
N2 P1 C36 108.68(13) . . ?
C36 P1 S1 110.65(10) . . ?
C36 P1 Al1 111.70(10) . . ?
N1 Al1 P1 36.78(7) . . ?
N1 Al1 N2 75.12(10) . . ?
N1 Al1 C4 111.22(16) . . ?
N1 Al1 C5 121.09(15) . . ?
N2 Al1 P1 38.65(7) . . ?
C4 Al1 P1 133.30(15) . . ?
C4 Al1 N2 131.24(15) . . ?
C4 Al1 C5 108.56(19) . . ?
C5 Al1 P1 117.60(13) . . ?
C5 Al1 N2 107.57(15) . . ?
P1 N1 Al1 100.04(12) . . ?
C15 N1 P1 124.72(19) . . ?
C15 N1 Al1 135.05(19) . . ?
P1 N2 Al1 92.89(11) . . ?
C1 N2 P1 127.6(2) . . ?
C1 N2 Al1 137.7(2) . . ?
C1 N3 C2 110.4(3) . . ?
C1 N3 C6 127.4(3) . . ?
C2 N3 C6 121.7(3) . . ?
C1 N4 C3 108.9(3) . . ?
C1 N4 C27 129.7(3) . . ?
C3 N4 C27 120.5(3) . . ?
N2 C1 N3 123.6(3) . . ?
N2 C1 N4 131.1(3) . . ?
N3 C1 N4 105.3(3) . . ?
N3 C2 H2 126.5 . . ?
C3 C2 N3 106.9(3) . . ?
C3 C2 H2 126.5 . . ?
N4 C3 H3 125.8 . . ?
C2 C3 N4 108.4(3) . . ?
C2 C3 H3 125.8 . . ?
Al1 C4 H4A 109.5 . . ?
Al1 C4 H4B 109.5 . . ?
Al1 C4 H4C 109.5 . . ?
H4A C4 H4B 109.5 . . ?
H4A C4 H4C 109.5 . . ?
H4B C4 H4C 109.5 . . ?
Al1 C5 H5A 109.5 . . ?
Al1 C5 H5B 109.5 . . ?
Al1 C5 H5C 109.5 . . ?
H5A C5 H5B 109.5 . . ?
H5A C5 H5C 109.5 . . ?
H5B C5 H5C 109.5 . . ?
C7 C6 N3 118.1(3) . . ?
C11 C6 N3 117.5(3) . . ?
C11 C6 C7 124.0(3) . . ?
C6 C7 C8 115.5(4) . . ?
C6 C7 C14 122.0(3) . . ?
C8 C7 C14 122.5(4) . . ?
C7 C8 H8 118.6 . . ?
C9 C8 C7 122.8(4) . . ?
C9 C8 H8 118.6 . . ?
C8 C9 C13 119.6(4) . . ?
C10 C9 C8 118.6(4) . . ?
C10 C9 C13 121.8(4) . . ?
C9 C10 H10 118.7 . . ?
C9 C10 C11 122.6(4) . . ?
C11 C10 H10 118.7 . . ?
C6 C11 C10 116.4(3) . . ?
C6 C11 C12 122.8(3) . . ?
C10 C11 C12 120.8(3) . . ?
C11 C12 H12A 109.5 . . ?
C11 C12 H12B 109.5 . . ?
C11 C12 H12C 109.5 . . ?
H12A C12 H12B 109.5 . . ?
H12A C12 H12C 109.5 . . ?
H12B C12 H12C 109.5 . . ?
C9 C13 H13A 109.5 . . ?
C9 C13 H13B 109.5 . . ?
C9 C13 H13C 109.5 . . ?
H13A C13 H13B 109.5 . . ?
H13A C13 H13C 109.5 . . ?
H13B C13 H13C 109.5 . . ?
C7 C14 H14A 109.5 . . ?
C7 C14 H14B 109.5 . . ?
C7 C14 H14C 109.5 . . ?
H14A C14 H14B 109.5 . . ?
H14A C14 H14C 109.5 . . ?
H14B C14 H14C 109.5 . . ?
C16 C15 N1 120.8(3) . . ?
C20 C15 N1 119.9(3) . . ?
C20 C15 C16 119.2(3) . . ?
C15 C16 C24 123.3(3) . . ?
C17 C16 C15 118.4(3) . . ?
C17 C16 C24 118.2(3) . . ?
C16 C17 H17 118.9 . . ?
C18 C17 C16 122.1(3) . . ?
C18 C17 H17 118.9 . . ?
C17 C18 H18 120.3 . . ?
C17 C18 C19 119.5(3) . . ?
C19 C18 H18 120.3 . . ?
C18 C19 H19 118.9 . . ?
C18 C19 C20 122.1(3) . . ?
C20 C19 H19 118.9 . . ?
C15 C20 C21 121.9(3) . . ?
C19 C20 C15 118.6(3) . . ?
C19 C20 C21 119.4(3) . . ?
C20 C21 H21 107.7 . . ?
C20 C21 C22 110.2(3) . . ?
C20 C21 C23 112.2(3) . . ?
C22 C21 H21 107.7 . . ?
C22 C21 C23 111.1(3) . . ?
C23 C21 H21 107.7 . . ?
C21 C22 H22A 109.5 . . ?
C21 C22 H22B 109.5 . . ?
C21 C22 H22C 109.5 . . ?
H22A C22 H22B 109.5 . . ?
H22A C22 H22C 109.5 . . ?
H22B C22 H22C 109.5 . . ?
C21 C23 H23A 109.5 . . ?
C21 C23 H23B 109.5 . . ?
C21 C23 H23C 109.5 . . ?
H23A C23 H23B 109.5 . . ?
H23A C23 H23C 109.5 . . ?
H23B C23 H23C 109.5 . . ?
C16 C24 H24 108.2 . . ?
C16 C24 C26 109.5(3) . . ?
C25 C24 C16 113.2(4) . . ?
C25 C24 H24 108.2 . . ?
C25 C24 C26 109.5(3) . . ?
C26 C24 H24 108.2 . . ?
C24 C25 H25A 109.5 . . ?
C24 C25 H25B 109.5 . . ?
C24 C25 H25C 109.5 . . ?
H25A C25 H25B 109.5 . . ?
H25A C25 H25C 109.5 . . ?
H25B C25 H25C 109.5 . . ?
C24 C26 H26A 109.5 . . ?
C24 C26 H26B 109.5 . . ?
C24 C26 H26C 109.5 . . ?
H26A C26 H26B 109.5 . . ?
H26A C26 H26C 109.5 . . ?
H26B C26 H26C 109.5 . . ?
C28 C27 N4 119.3(3) . . ?
C32 C27 N4 118.0(3) . . ?
C32 C27 C28 122.1(3) . . ?
C27 C28 C34 122.4(3) . . ?
C29 C28 C27 117.2(3) . . ?
C29 C28 C34 120.4(3) . . ?
C28 C29 H29 118.6 . . ?
C30 C29 C28 122.8(3) . . ?
C30 C29 H29 118.6 . . ?
C29 C30 C31 117.8(3) . . ?
C29 C30 C35 121.3(4) . . ?
C31 C30 C35 120.9(4) . . ?
C30 C31 H31 119.0 . . ?
C32 C31 C30 122.1(3) . . ?
C32 C31 H31 119.0 . . ?
C27 C32 C31 117.8(3) . . ?
C27 C32 C33 122.2(3) . . ?
C31 C32 C33 119.9(3) . . ?
C32 C33 H33A 109.5 . . ?
C32 C33 H33B 109.5 . . ?
C32 C33 H33C 109.5 . . ?
H33A C33 H33B 109.5 . . ?
H33A C33 H33C 109.5 . . ?
H33B C33 H33C 109.5 . . ?
C28 C34 H34A 109.5 . . ?
C28 C34 H34B 109.5 . . ?
C28 C34 H34C 109.5 . . ?
H34A C34 H34B 109.5 . . ?
H34A C34 H34C 109.5 . . ?
H34B C34 H34C 109.5 . . ?
C30 C35 H35A 109.5 . . ?
C30 C35 H35B 109.5 . . ?
C30 C35 H35C 109.5 . . ?
H35A C35 H35B 109.5 . . ?
H35A C35 H35C 109.5 . . ?
H35B C35 H35C 109.5 . . ?
C37 C36 P1 121.0(2) . . ?
C41 C36 P1 121.4(2) . . ?
C41 C36 C37 117.4(3) . . ?
C36 C37 H37 119.4 . . ?
C38 C37 C36 121.3(3) . . ?
C38 C37 H37 119.4 . . ?
C37 C38 H38 120.0 . . ?
C37 C38 C39 119.9(3) . . ?
C39 C38 H38 120.0 . . ?
C38 C39 H39 119.9 . . ?
C40 C39 C38 120.1(3) . . ?
C40 C39 H39 119.9 . . ?
C39 C40 H40 120.1 . . ?
C39 C40 C41 119.9(3) . . ?
C41 C40 H40 120.1 . . ?
C36 C41 C40 121.3(3) . . ?
C36 C41 H41 119.3 . . ?
C40 C41 H41 119.3 . . ?

loop_
_geom_bond_atom_site_label_1
_geom_bond_atom_site_label_2
_geom_bond_distance
_geom_bond_site_symmetry_2
_geom_bond_publ_flag
S1 P1 1.9364(11) . ?
P1 Al1 2.7002(12) . ?
P1 N1 1.642(2) . ?
P1 N2 1.689(2) . ?
P1 C36 1.818(3) . ?
Al1 N1 1.876(2) . ?
Al1 N2 2.024(3) . ?
Al1 C4 1.945(4) . ?
Al1 C5 1.971(4) . ?
N1 C15 1.437(3) . ?
N2 C1 1.335(4) . ?
N3 C1 1.358(4) . ?
N3 C2 1.389(4) . ?
N3 C6 1.446(4) . ?
N4 C1 1.368(4) . ?
N4 C3 1.394(4) . ?
N4 C27 1.435(4) . ?
C2 H2 0.9300 . ?
C2 C3 1.323(5) . ?
C3 H3 0.9300 . ?
C4 H4A 0.9600 . ?
C4 H4B 0.9600 . ?
C4 H4C 0.9600 . ?
C5 H5A 0.9600 . ?
C5 H5B 0.9600 . ?
C5 H5C 0.9600 . ?
C6 C7 1.389(5) . ?
C6 C11 1.376(4) . ?
C7 C8 1.401(5) . ?
C7 C14 1.500(5) . ?
C8 H8 0.9300 . ?
C8 C9 1.367(6) . ?
C9 C10 1.357(5) . ?
C9 C13 1.517(5) . ?
C10 H10 0.9300 . ?
C10 C11 1.396(5) . ?
C11 C12 1.514(5) . ?
C12 H12A 0.9600 . ?
C12 H12B 0.9600 . ?
C12 H12C 0.9600 . ?
C13 H13A 0.9600 . ?
C13 H13B 0.9600 . ?
C13 H13C 0.9600 . ?
C14 H14A 0.9600 . ?
C14 H14B 0.9600 . ?
C14 H14C 0.9600 . ?
C15 C16 1.415(4) . ?
C15 C20 1.406(4) . ?
C16 C17 1.390(4) . ?
C16 C24 1.521(5) . ?
C17 H17 0.9300 . ?
C17 C18 1.347(5) . ?
C18 H18 0.9300 . ?
C18 C19 1.364(5) . ?
C19 H19 0.9300 . ?
C19 C20 1.384(4) . ?
C20 C21 1.506(5) . ?
C21 H21 0.9800 . ?
C21 C22 1.525(5) . ?
C21 C23 1.526(5) . ?
C22 H22A 0.9600 . ?
C22 H22B 0.9600 . ?
C22 H22C 0.9600 . ?
C23 H23A 0.9600 . ?
C23 H23B 0.9600 . ?
C23 H23C 0.9600 . ?
C24 H24 0.9800 . ?
C24 C25 1.513(5) . ?
C24 C26 1.545(5) . ?
C25 H25A 0.9600 . ?
C25 H25B 0.9600 . ?
C25 H25C 0.9600 . ?
C26 H26A 0.9600 . ?
C26 H26B 0.9600 . ?
C26 H26C 0.9600 . ?
C27 C28 1.395(4) . ?
C27 C32 1.377(4) . ?
C28 C29 1.388(4) . ?
C28 C34 1.500(5) . ?
C29 H29 0.9300 . ?
C29 C30 1.368(5) . ?
C30 C31 1.388(5) . ?
C30 C35 1.510(5) . ?
C31 H31 0.9300 . ?
C31 C32 1.386(4) . ?
C32 C33 1.515(4) . ?
C33 H33A 0.9600 . ?
C33 H33B 0.9600 . ?
C33 H33C 0.9600 . ?
C34 H34A 0.9600 . ?
C34 H34B 0.9600 . ?
C34 H34C 0.9600 . ?
C35 H35A 0.9600 . ?
C35 H35B 0.9600 . ?
C35 H35C 0.9600 . ?
C36 C37 1.392(4) . ?
C36 C41 1.381(4) . ?
C37 H37 0.9300 . ?
C37 C38 1.372(4) . ?
C38 H38 0.9300 . ?
C38 C39 1.377(5) . ?
C39 H39 0.9300 . ?
C39 C40 1.359(5) . ?
C40 H40 0.9300 . ?
C40 C41 1.387(4) . ?
C41 H41 0.9300 . ?

loop_
_geom_torsion_atom_site_label_1
_geom_torsion_atom_site_label_2
_geom_torsion_atom_site_label_3
_geom_torsion_atom_site_label_4
_geom_torsion
_geom_torsion_site_symmetry_1
_geom_torsion_site_symmetry_2
_geom_torsion_site_symmetry_3
_geom_torsion_site_symmetry_4
_geom_torsion_publ_flag
S1 P1 N1 Al1 -129.40(9) . . . . ?
S1 P1 N1 C15 46.2(3) . . . . ?
S1 P1 N2 Al1 131.13(8) . . . . ?
S1 P1 N2 C1 -35.9(3) . . . . ?
S1 P1 C36 C37 167.3(2) . . . . ?
S1 P1 C36 C41 -18.2(3) . . . . ?
P1 Al1 N1 C15 -174.9(4) . . . . ?
P1 N1 C15 C16 -82.2(3) . . . . ?
P1 N1 C15 C20 101.6(3) . . . . ?
P1 N2 C1 N3 142.7(3) . . . . ?
P1 N2 C1 N4 -38.3(5) . . . . ?
P1 C36 C37 C38 175.5(3) . . . . ?
P1 C36 C41 C40 -174.9(2) . . . . ?
Al1 P1 N1 C15 175.6(3) . . . . ?
Al1 P1 N2 C1 -167.1(3) . . . . ?
Al1 P1 C36 C37 -14.0(3) . . . . ?
Al1 P1 C36 C41 160.4(2) . . . . ?
Al1 N1 C15 C16 91.7(3) . . . . ?
Al1 N1 C15 C20 -84.5(4) . . . . ?
Al1 N2 C1 N3 -17.9(5) . . . . ?
Al1 N2 C1 N4 161.2(3) . . . . ?
N1 P1 N2 Al1 6.60(12) . . . . ?
N1 P1 N2 C1 -160.5(3) . . . . ?
N1 P1 C36 C37 -59.9(3) . . . . ?
N1 P1 C36 C41 114.5(2) . . . . ?
N1 C15 C16 C17 -179.9(3) . . . . ?
N1 C15 C16 C24 -2.5(5) . . . . ?
N1 C15 C20 C19 179.0(3) . . . . ?
N1 C15 C20 C21 2.7(4) . . . . ?
N2 P1 N1 Al1 -7.22(13) . . . . ?
N2 P1 N1 C15 168.4(2) . . . . ?
N2 P1 C36 C37 37.7(3) . . . . ?
N2 P1 C36 C41 -147.8(2) . . . . ?
N2 Al1 N1 P1 6.23(11) . . . . ?
N2 Al1 N1 C15 -168.7(3) . . . . ?
N3 C2 C3 N4 -0.2(5) . . . . ?
N3 C6 C7 C8 173.9(3) . . . . ?
N3 C6 C7 C14 -5.7(5) . . . . ?
N3 C6 C11 C10 -174.4(3) . . . . ?
N3 C6 C11 C12 7.1(5) . . . . ?
N4 C27 C28 C29 176.0(3) . . . . ?
N4 C27 C28 C34 -1.1(4) . . . . ?
N4 C27 C32 C31 -176.1(3) . . . . ?
N4 C27 C32 C33 1.8(4) . . . . ?
C1 N3 C2 C3 0.7(4) . . . . ?
C1 N3 C6 C7 104.3(4) . . . . ?
C1 N3 C6 C11 -82.5(4) . . . . ?
C1 N4 C3 C2 -0.4(4) . . . . ?
C1 N4 C27 C28 114.4(4) . . . . ?
C1 N4 C27 C32 -73.8(4) . . . . ?
C2 N3 C1 N2 178.3(3) . . . . ?
C2 N3 C1 N4 -0.9(4) . . . . ?
C2 N3 C6 C7 -84.8(4) . . . . ?
C2 N3 C6 C11 88.4(4) . . . . ?
C3 N4 C1 N2 -178.3(3) . . . . ?
C3 N4 C1 N3 0.8(4) . . . . ?
C3 N4 C27 C28 -77.8(4) . . . . ?
C3 N4 C27 C32 94.0(4) . . . . ?
C4 Al1 N1 P1 135.18(16) . . . . ?
C4 Al1 N1 C15 -39.7(3) . . . . ?
C5 Al1 N1 P1 -95.57(19) . . . . ?
C5 Al1 N1 C15 89.5(3) . . . . ?
C6 N3 C1 N2 -10.0(5) . . . . ?
C6 N3 C1 N4 170.8(3) . . . . ?
C6 N3 C2 C3 -171.6(3) . . . . ?
C6 C7 C8 C9 -0.3(6) . . . . ?
C7 C6 C11 C10 -1.6(5) . . . . ?
C7 C6 C11 C12 179.9(3) . . . . ?
C7 C8 C9 C10 0.0(6) . . . . ?
C7 C8 C9 C13 179.1(4) . . . . ?
C8 C9 C10 C11 -0.6(6) . . . . ?
C9 C10 C11 C6 1.3(5) . . . . ?
C9 C10 C11 C12 179.9(4) . . . . ?
C11 C6 C7 C8 1.1(5) . . . . ?
C11 C6 C7 C14 -178.5(3) . . . . ?
C13 C9 C10 C11 -179.6(4) . . . . ?
C14 C7 C8 C9 179.3(4) . . . . ?
C15 C16 C17 C18 1.9(5) . . . . ?
C15 C16 C24 C25 128.0(4) . . . . ?
C15 C16 C24 C26 -109.6(4) . . . . ?
C15 C20 C21 C22 110.5(4) . . . . ?
C15 C20 C21 C23 -125.1(3) . . . . ?
C16 C15 C20 C19 2.7(4) . . . . ?
C16 C15 C20 C21 -173.5(3) . . . . ?
C16 C17 C18 C19 0.7(6) . . . . ?
C17 C16 C24 C25 -54.7(4) . . . . ?
C17 C16 C24 C26 67.8(4) . . . . ?
C17 C18 C19 C20 -1.7(6) . . . . ?
C18 C19 C20 C15 0.0(5) . . . . ?
C18 C19 C20 C21 176.3(3) . . . . ?
C19 C20 C21 C22 -65.7(4) . . . . ?
C19 C20 C21 C23 58.7(4) . . . . ?
C20 C15 C16 C17 -3.6(5) . . . . ?
C20 C15 C16 C24 173.7(3) . . . . ?
C24 C16 C17 C18 -175.5(3) . . . . ?
C27 N4 C1 N2 -9.4(5) . . . . ?
C27 N4 C1 N3 169.7(3) . . . . ?
C27 N4 C3 C2 -170.5(3) . . . . ?
C27 C28 C29 C30 -1.0(5) . . . . ?
C28 C27 C32 C31 -4.5(5) . . . . ?
C28 C27 C32 C33 173.3(3) . . . . ?
C28 C29 C30 C31 -2.2(5) . . . . ?
C28 C29 C30 C35 179.0(3) . . . . ?
C29 C30 C31 C32 2.3(5) . . . . ?
C30 C31 C32 C27 1.0(5) . . . . ?
C30 C31 C32 C33 -176.9(3) . . . . ?
C32 C27 C28 C29 4.5(5) . . . . ?
C32 C27 C28 C34 -172.6(3) . . . . ?
C34 C28 C29 C30 176.2(3) . . . . ?
C35 C30 C31 C32 -179.0(3) . . . . ?
C36 P1 N1 Al1 102.87(14) . . . . ?
C36 P1 N1 C15 -81.5(3) . . . . ?
C36 P1 N2 Al1 -102.82(12) . . . . ?
C36 P1 N2 C1 90.1(3) . . . . ?
C36 C37 C38 C39 -0.4(5) . . . . ?
C37 C36 C41 C40 -0.2(4) . . . . ?
C37 C38 C39 C40 -0.7(5) . . . . ?
C38 C39 C40 C41 1.3(5) . . . . ?
C39 C40 C41 C36 -0.9(5) . . . . ?
C41 C36 C37 C38 0.8(4) . . . . ?

loop_
_smtbx_masks_void_nr
_smtbx_masks_void_average_x
_smtbx_masks_void_average_y
_smtbx_masks_void_average_z
_smtbx_masks_void_volume
_smtbx_masks_void_count_electrons
_smtbx_masks_void_content
1 -0.234 0.054 0.124 235.2 43.8 '1 Tetrahydrofuran'
2 0.234 -0.054 0.876 235.2 44.0 '1 Tetrahydrofuran'
3 -0.234 0.446 0.624 235.2 43.8 '1 Tetrahydrofuran'
4 0.234 0.554 0.376 235.2 43.9 '1 Tetrahydrofuran'
